data_7211324
loop_
_publ_author_name
'Tong, Yu-Zhang'
'Wang, Qing-Lun'
'Su, Cheng-Yun'
'Ma, Yue'
'Ren, Shi'
'Xu, Gong-Feng'
'Yang, Guang-Ming'
'Cheng, Peng'
'Liao, Dai-Zheng'

_publ_section_title
;
 Nine cyanide-bridged bimetallic magnetic chains derived from
 octacyanomolybdate(v) and lanthanide(iii) building blocks
;
_journal_issue 46
_journal_name_full CrystEngComm
_journal_page_first 9906
_journal_paper_doi 10.1039/c3ce41048j
_journal_volume 15
_journal_year 2013
_chemical_formula_sum 'C26 H42 Mo N14 Nd O6'
_chemical_formula_weight 886.92
_chemical_name_systematic
;
?
;
_space_group_IT_number 4
_symmetry_cell_setting monoclinic
_symmetry_space_group_name_Hall 'P 2yb'
_symmetry_space_group_name_H-M 'P 1 21 1'
_atom_sites_solution_hydrogens geom
_atom_sites_solution_primary direct
_atom_sites_solution_secondary difmap
_audit_creation_method SHELXL-97
_cell_angle_alpha 90.00
_cell_angle_beta 98.09(3)
_cell_angle_gamma 90.00
_cell_formula_units_Z 2
_cell_length_a 10.257(2)
_cell_length_b 16.936(3)
_cell_length_c 11.176(2)
_cell_measurement_temperature 293(2)
_cell_measurement_theta_max 25.01
_cell_measurement_theta_min 2.80
_cell_volume 1922.1(6)
_computing_cell_refinement 'Bruker XSCANS'
_computing_data_collection 'Bruker XSCANS'
_computing_data_reduction 'Bruker SHELXTL'
_computing_molecular_graphics 'Bruker SHELXTL'
_computing_publication_material 'Bruker SHELXTL'
_computing_structure_refinement 'SHELXL-97 (Sheldrick, 1997)'
_computing_structure_solution 'SHELXS-97 (Sheldrick, 1990)'
_diffrn_ambient_temperature 293(2)
_diffrn_measured_fraction_theta_full 0.998
_diffrn_measured_fraction_theta_max 0.998
_diffrn_measurement_device_type 'Bruker P4'
_diffrn_measurement_method '\w scans'
_diffrn_radiation_monochromator graphite
_diffrn_radiation_source 'fine-focus sealed tube'
_diffrn_radiation_type MoK\a
_diffrn_radiation_wavelength 0.71073
_diffrn_reflns_av_R_equivalents 0.0630
_diffrn_reflns_av_sigmaI/netI 0.0939
_diffrn_reflns_limit_h_max 12
_diffrn_reflns_limit_h_min -11
_diffrn_reflns_limit_k_max 19
_diffrn_reflns_limit_k_min -20
_diffrn_reflns_limit_l_max 13
_diffrn_reflns_limit_l_min -13
_diffrn_reflns_number 16062
_diffrn_reflns_theta_full 25.01
_diffrn_reflns_theta_max 25.01
_diffrn_reflns_theta_min 2.80
_exptl_absorpt_coefficient_mu 1.716
_exptl_absorpt_correction_T_max 0.8205
_exptl_absorpt_correction_T_min 0.7475
_exptl_absorpt_correction_type multi-scan
_exptl_absorpt_process_details SADABS
_exptl_crystal_colour yellow
_exptl_crystal_density_diffrn 1.532
_exptl_crystal_density_meas ?
_exptl_crystal_density_method 'not measured'
_exptl_crystal_description block
_exptl_crystal_F_000 892
_exptl_crystal_size_max 0.18
_exptl_crystal_size_mid 0.14
_exptl_crystal_size_min 0.12
_refine_diff_density_max 1.382
_refine_diff_density_min -0.987
_refine_diff_density_rms 0.116
_refine_ls_abs_structure_details 'Flack H D (1983), Acta Cryst. A39, 876-881'
_refine_ls_abs_structure_Flack 0.124(14)
_refine_ls_extinction_method none
_refine_ls_goodness_of_fit_ref 1.006
_refine_ls_hydrogen_treatment constr
_refine_ls_matrix_type full
_refine_ls_number_parameters 445
_refine_ls_number_reflns 6759
_refine_ls_number_restraints 55
_refine_ls_restrained_S_all 1.026
_refine_ls_R_factor_all 0.0541
_refine_ls_R_factor_gt 0.0481
_refine_ls_shift/su_max 0.001
_refine_ls_shift/su_mean 0.000
_refine_ls_structure_factor_coef Fsqd
_refine_ls_weighting_details 'calc w=1/[\s^2^(Fo^2^)+(0.0419P)^2^+0.0000P] where P=(Fo^2^+2Fc^2^)/3'
_refine_ls_weighting_scheme calc
_refine_ls_wR_factor_gt 0.1020
_refine_ls_wR_factor_ref 0.1051
_reflns_number_gt 5894
_reflns_number_total 6759
_reflns_threshold_expression >2sigma(I)
_cod_data_source_file c3ce41048j.txt
_cod_data_source_block shelxl2
_cod_depositor_comments
;
The following automatic conversions were performed:

'_symmetry_cell_setting' value 'Monoclinic' changed to 'monoclinic'
according to /home/saulius/struct/CIF-dictionaries/cif_core.dic
dictionary named 'cif_core.dic' version 2.4.2 from 2011-04-26.

Automatic conversion script
Id: cif_fix_values 1891 2012-01-12 08:04:46Z andrius 

The following automatic conversions were performed:

'_exptl_crystal_density_meas' value 'none' was changed to '?' - the
value is perceived as not measured.

Automatic conversion script
Id: cif_fix_values 3008 2015-01-20 13:52:24Z robertas 
;
_cod_original_sg_symbol_H-M P2(1)
_cod_database_code 7211324

loop_
_symmetry_equiv_pos_as_xyz
'x, y, z'
'-x, y+1/2, -z'

loop_
_atom_site_label
_atom_site_type_symbol
_atom_site_fract_x
_atom_site_fract_y
_atom_site_fract_z
_atom_site_U_iso_or_equiv
_atom_site_adp_type
_atom_site_occupancy
_atom_site_symmetry_multiplicity
_atom_site_calc_flag
_atom_site_refinement_flags
C1 C 0.1370(7) 0.0364(6) 0.4562(6) 0.0332(16) Uani 1 1 d .
C2 C 0.3752(8) 0.0494(8) 0.4228(7) 0.053(3) Uani 1 1 d .
C3 C 0.3045(9) 0.1245(6) 0.2154(8) 0.041(2) Uani 1 1 d .
C4 C 0.3730(10) -0.0320(6) 0.2085(8) 0.043(2) Uani 1 1 d .
C5 C 0.1534(7) 0.0179(5) 0.0902(7) 0.0300(19) Uani 1 1 d .
C6 C 0.0405(11) -0.0513(10) 0.2543(10) 0.046(4) Uani 1 1 d .
C7 C 0.0592(13) 0.1122(8) 0.2565(9) 0.041(3) Uani 1 1 d .
C8 C 0.2597(9) -0.0906(5) 0.3777(9) 0.041(2) Uani 1 1 d .
C9 C -0.2104(12) -0.2017(8) 0.5739(14) 0.098(5) Uani 1 1 d .
H9A H -0.2151 -0.1804 0.6527 0.146 Uiso 1 1 calc R
H9B H -0.2267 -0.2576 0.5745 0.146 Uiso 1 1 calc R
H9C H -0.2754 -0.1768 0.5159 0.146 Uiso 1 1 calc R
C10 C -0.0369(15) -0.2394(7) 0.4509(12) 0.089(5) Uani 1 1 d .
H10A H 0.0479 -0.2225 0.4337 0.134 Uiso 1 1 calc R
H10B H -0.0991 -0.2374 0.3783 0.134 Uiso 1 1 calc R
H10C H -0.0308 -0.2926 0.4811 0.134 Uiso 1 1 calc R
C11 C -0.2125(9) 0.1325(7) 0.5600(10) 0.058(3) Uani 1 1 d .
H11 H -0.2289 0.1830 0.5867 0.069 Uiso 1 1 calc R
C12 C -0.3213(13) 0.1741(8) 0.3683(13) 0.097(5) Uani 1 1 d .
H12A H -0.4121 0.1609 0.3438 0.146 Uiso 1 1 calc R
H12B H -0.2770 0.1778 0.2984 0.146 Uiso 1 1 calc R
H12C H -0.3156 0.2239 0.4098 0.146 Uiso 1 1 calc R
C13 C -0.2472(11) 0.0361(10) 0.4030(9) 0.086(4) Uani 1 1 d .
H13A H -0.1916 0.0370 0.3407 0.129 Uiso 1 1 calc R
H13B H -0.3326 0.0163 0.3703 0.129 Uiso 1 1 calc R
H13C H -0.2089 0.0025 0.4676 0.129 Uiso 1 1 calc R
C14 C -0.2636(12) 0.0341(10) 0.8594(11) 0.091(2) Uani 1 1 d U
H14 H -0.3047 0.0541 0.7861 0.109 Uiso 1 1 calc R
C15 C -0.2690(17) 0.0062(11) 1.0622(16) 0.143(5) Uani 1 1 d U
H15A H -0.3127 -0.0437 1.0660 0.215 Uiso 1 1 calc R
H15B H -0.2851 0.0385 1.1292 0.215 Uiso 1 1 calc R
H15C H -0.1760 -0.0024 1.0658 0.215 Uiso 1 1 calc R
C16 C -0.4411(17) 0.0825(10) 0.9503(17) 0.141(5) Uani 1 1 d U
H16A H -0.4595 0.1156 0.8802 0.211 Uiso 1 1 calc R
H16B H -0.4389 0.1141 1.0219 0.211 Uiso 1 1 calc R
H16C H -0.5086 0.0431 0.9489 0.211 Uiso 1 1 calc R
C17 C 0.0165(11) 0.1987(6) 0.9426(9) 0.050(3) Uani 1 1 d .
H17 H 0.0997 0.1853 0.9816 0.060 Uiso 1 1 calc R
C18 C 0.0344(18) 0.3139(7) 1.0638(13) 0.101(6) Uani 1 1 d .
H18A H -0.0255 0.3323 1.1164 0.151 Uiso 1 1 calc R
H18B H 0.0701 0.3582 1.0258 0.151 Uiso 1 1 calc R
H18C H 0.1047 0.2850 1.1100 0.151 Uiso 1 1 calc R
C19 C -0.1632(13) 0.2854(7) 0.9164(14) 0.090(4) Uani 1 1 d .
H19A H -0.1661 0.2845 0.8301 0.135 Uiso 1 1 calc R
H19B H -0.1830 0.3376 0.9417 0.135 Uiso 1 1 calc R
H19C H -0.2269 0.2489 0.9394 0.135 Uiso 1 1 calc R
C20 C 0.3375(16) 0.2715(8) 0.8515(15) 0.109(6) Uani 1 1 d .
H20A H 0.2498 0.2920 0.8320 0.164 Uiso 1 1 calc R
H20B H 0.3990 0.3144 0.8637 0.164 Uiso 1 1 calc R
H20C H 0.3431 0.2405 0.9240 0.164 Uiso 1 1 calc R
C21 C 0.4810(11) 0.2438(8) 0.6934(14) 0.092(5) Uani 1 1 d .
H21A H 0.4994 0.2021 0.6399 0.137 Uiso 1 1 calc R
H21B H 0.5563 0.2521 0.7534 0.137 Uiso 1 1 calc R
H21C H 0.4615 0.2915 0.6479 0.137 Uiso 1 1 calc R
C22 C 0.2995(10) 0.1562(6) 0.7205(11) 0.045(3) Uani 1 1 d .
H22 H 0.3206 0.1259 0.6566 0.054 Uiso 1 1 calc R
C23 C 0.3223(13) -0.0600(7) 0.7213(13) 0.069(4) Uani 1 1 d .
H23 H 0.3296 -0.0344 0.6490 0.082 Uiso 1 1 calc R
C24 C 0.4085(19) -0.1550(11) 0.8667(14) 0.156(10) Uani 1 1 d .
H24A H 0.4599 -0.1307 0.9353 0.234 Uiso 1 1 calc R
H24B H 0.4417 -0.2071 0.8555 0.234 Uiso 1 1 calc R
H24C H 0.3183 -0.1583 0.8801 0.234 Uiso 1 1 calc R
C25 C 0.5255(13) -0.1225(10) 0.6932(13) 0.095(5) Uani 1 1 d .
H25A H 0.5180 -0.0871 0.6254 0.143 Uiso 1 1 calc R
H25B H 0.5227 -0.1760 0.6648 0.143 Uiso 1 1 calc R
H25C H 0.6075 -0.1133 0.7442 0.143 Uiso 1 1 calc R
C26 C -0.0097(11) -0.1296(5) 0.5967(9) 0.050(3) Uani 1 1 d .
H26 H 0.0751 -0.1228 0.5780 0.060 Uiso 1 1 calc R
Mo1 Mo 0.21243(6) 0.02147(4) 0.28483(5) 0.02728(18) Uani 1 1 d .
N1 N 0.1007(6) 0.0445(5) 0.5459(5) 0.0395(16) Uani 1 1 d .
N2 N -0.0197(10) 0.1574(7) 0.2414(10) 0.063(3) Uani 1 1 d .
N3 N 0.3520(10) 0.1774(5) 0.1776(9) 0.065(3) Uani 1 1 d .
N4 N 0.4556(8) 0.0681(6) 0.4981(8) 0.068(3) Uani 1 1 d .
N5 N -0.0526(10) -0.0901(6) 0.2429(10) 0.062(3) Uani 1 1 d .
N6 N 0.2819(9) -0.1483(5) 0.4290(9) 0.062(2) Uani 1 1 d .
N7 N 0.1206(7) 0.0183(4) -0.0120(6) 0.045(2) Uani 1 1 d .
N8 N 0.4537(9) -0.0628(6) 0.1656(9) 0.072(3) Uani 1 1 d .
N9 N -0.0804(8) -0.1874(4) 0.5414(7) 0.0427(19) Uani 1 1 d .
N10 N -0.2600(7) 0.1139(5) 0.4477(7) 0.048(2) Uani 1 1 d .
N11 N -0.3187(10) 0.0456(8) 0.9502(9) 0.088(2) Uani 1 1 d U
N12 N -0.0347(10) 0.2632(5) 0.9726(8) 0.055(3) Uani 1 1 d .
N13 N 0.4169(9) -0.1089(5) 0.7617(9) 0.061(3) Uani 1 1 d .
N14 N 0.3685(8) 0.2220(5) 0.7522(8) 0.054(2) Uani 1 1 d .
Nd1 Nd 0.03091(4) 0.03756(2) 0.76256(3) 0.02774(12) Uani 1 1 d .
O1 O -0.0379(7) 0.1529(4) 0.8646(7) 0.0588(19) Uani 1 1 d .
O2 O 0.2080(8) 0.1351(5) 0.7748(8) 0.054(2) Uani 1 1 d .
O3 O 0.2227(8) -0.0441(5) 0.7702(8) 0.050(2) Uani 1 1 d .
O4 O -0.0461(7) -0.0846(3) 0.6699(6) 0.0531(18) Uani 1 1 d .
O5 O -0.1490(6) 0.0882(4) 0.6307(6) 0.0580(19) Uani 1 1 d .
O6 O -0.1548(7) -0.0030(4) 0.8586(7) 0.0655(18) Uani 1 1 d U

loop_
_atom_site_aniso_label
_atom_site_aniso_U_11
_atom_site_aniso_U_22
_atom_site_aniso_U_33
_atom_site_aniso_U_23
_atom_site_aniso_U_13
_atom_site_aniso_U_12
C1 0.045(4) 0.037(4) 0.018(4) 0.004(5) 0.005(3) -0.005(5)
C2 0.042(5) 0.096(9) 0.018(4) -0.014(6) -0.005(4) 0.002(6)
C3 0.046(6) 0.045(5) 0.029(5) -0.001(4) -0.002(4) 0.006(5)
C4 0.050(6) 0.060(6) 0.023(5) 0.004(4) 0.017(5) 0.010(5)
C5 0.029(4) 0.037(5) 0.024(4) 0.002(4) 0.005(3) 0.008(3)
C6 0.035(7) 0.077(10) 0.025(7) 0.003(5) 0.001(5) -0.002(5)
C7 0.060(7) 0.044(6) 0.018(6) 0.013(4) 0.003(5) -0.010(6)
C8 0.039(5) 0.044(5) 0.043(6) -0.002(4) 0.017(4) 0.003(4)
C9 0.066(9) 0.109(10) 0.122(13) -0.051(10) 0.031(8) -0.038(8)
C10 0.136(12) 0.044(7) 0.099(11) -0.037(7) 0.056(10) -0.028(7)
C11 0.043(6) 0.078(7) 0.052(7) 0.001(6) 0.007(5) 0.002(5)
C12 0.066(8) 0.120(12) 0.102(11) 0.062(9) 0.000(8) 0.019(8)
C13 0.089(8) 0.110(10) 0.062(7) -0.020(10) 0.019(6) -0.020(11)
C14 0.091(3) 0.095(3) 0.090(3) 0.004(3) 0.025(3) 0.003(3)
C15 0.142(6) 0.146(6) 0.139(6) 0.007(4) 0.012(4) 0.009(4)
C16 0.137(6) 0.137(6) 0.148(6) 0.004(4) 0.021(4) 0.010(4)
C17 0.058(7) 0.047(6) 0.045(6) -0.008(5) 0.011(5) 0.011(5)
C18 0.183(17) 0.044(7) 0.069(10) -0.030(7) -0.008(10) -0.003(8)
C19 0.101(11) 0.066(8) 0.102(12) -0.018(8) 0.014(9) 0.020(8)
C20 0.146(14) 0.078(10) 0.110(13) -0.050(9) 0.042(11) -0.051(10)
C21 0.045(7) 0.107(11) 0.120(13) 0.024(9) 0.001(8) -0.040(7)
C22 0.043(6) 0.051(6) 0.038(6) -0.005(5) -0.002(5) -0.016(5)
C23 0.076(10) 0.075(8) 0.054(8) -0.007(7) 0.002(7) 0.013(7)
C24 0.21(2) 0.196(19) 0.065(11) 0.075(12) 0.045(13) 0.135(17)
C25 0.072(10) 0.137(14) 0.083(11) -0.026(10) 0.033(8) 0.024(9)
C26 0.065(7) 0.035(5) 0.051(6) -0.005(5) 0.014(5) -0.019(5)
Mo1 0.0285(3) 0.0376(5) 0.0163(3) 0.0003(3) 0.0053(3) 0.0017(3)
N1 0.054(4) 0.040(4) 0.027(3) -0.005(4) 0.016(3) -0.001(4)
N2 0.055(7) 0.068(7) 0.071(8) 0.017(5) 0.025(6) 0.031(5)
N3 0.072(7) 0.053(6) 0.069(7) 0.016(5) 0.006(5) -0.010(5)
N4 0.038(5) 0.120(9) 0.049(6) -0.001(5) 0.014(4) -0.003(5)
N5 0.047(6) 0.084(8) 0.052(7) 0.006(5) -0.005(5) -0.012(5)
N6 0.064(6) 0.048(5) 0.076(7) 0.022(5) 0.012(5) 0.005(4)
N7 0.067(5) 0.049(5) 0.019(3) -0.004(4) 0.009(3) 0.015(4)
N8 0.065(7) 0.086(7) 0.071(7) 0.016(6) 0.034(6) 0.030(5)
N9 0.055(5) 0.034(4) 0.040(5) -0.008(4) 0.011(4) -0.005(4)
N10 0.038(4) 0.071(6) 0.035(5) 0.011(4) 0.001(4) 0.000(4)
N11 0.088(3) 0.099(4) 0.085(3) 0.005(3) 0.037(3) 0.013(3)
N12 0.085(7) 0.035(5) 0.049(6) 0.001(4) 0.021(5) -0.004(4)
N13 0.047(6) 0.069(6) 0.069(7) 0.013(5) 0.012(5) 0.031(5)
N14 0.054(6) 0.054(5) 0.053(6) -0.005(4) 0.007(4) -0.017(4)
Nd1 0.0361(2) 0.0298(2) 0.01776(19) -0.0012(2) 0.00526(15) 0.0013(2)
O1 0.068(5) 0.038(3) 0.072(5) -0.030(4) 0.015(4) 0.007(3)
O2 0.065(6) 0.056(5) 0.043(5) -0.007(4) 0.007(4) -0.027(4)
O3 0.051(5) 0.064(5) 0.038(5) 0.003(4) 0.015(4) 0.027(4)
O4 0.076(5) 0.035(3) 0.053(4) -0.020(3) 0.022(4) -0.016(3)
O5 0.052(4) 0.083(5) 0.037(4) 0.007(4) -0.004(3) 0.023(4)
O6 0.061(3) 0.069(3) 0.071(3) 0.008(3) 0.024(3) 0.000(3)

loop_
_atom_type_symbol
_atom_type_description
_atom_type_scat_dispersion_real
_atom_type_scat_dispersion_imag
_atom_type_scat_source
C C 0.0033 0.0016 'International Tables Vol C Tables 4.2.6.8 and 6.1.1.4'
H H 0.0000 0.0000 'International Tables Vol C Tables 4.2.6.8 and 6.1.1.4'
Mo Mo -1.6832 0.6857 'International Tables Vol C Tables 4.2.6.8 and 6.1.1.4'
N N 0.0061 0.0033 'International Tables Vol C Tables 4.2.6.8 and 6.1.1.4'
Nd Nd -0.1943 3.0179 'International Tables Vol C Tables 4.2.6.8 and 6.1.1.4'
O O 0.0106 0.0060 'International Tables Vol C Tables 4.2.6.8 and 6.1.1.4'

loop_
_geom_angle_atom_site_label_1
_geom_angle_atom_site_label_2
_geom_angle_atom_site_label_3
_geom_angle
_geom_angle_site_symmetry_1
_geom_angle_site_symmetry_3
N1 C1 Mo1 178.5(7) . .
N4 C2 Mo1 175.2(10) . .
N3 C3 Mo1 178.9(9) . .
N8 C4 Mo1 176.7(10) . .
N7 C5 Mo1 177.8(7) . .
N5 C6 Mo1 177.1(11) . .
N2 C7 Mo1 179.0(13) . .
N6 C8 Mo1 177.8(8) . .
N9 C9 H9A 109.5 . .
N9 C9 H9B 109.5 . .
H9A C9 H9B 109.5 . .
N9 C9 H9C 109.5 . .
H9A C9 H9C 109.5 . .
H9B C9 H9C 109.5 . .
N9 C10 H10A 109.5 . .
N9 C10 H10B 109.5 . .
H10A C10 H10B 109.5 . .
N9 C10 H10C 109.5 . .
H10A C10 H10C 109.5 . .
H10B C10 H10C 109.5 . .
O5 C11 N10 124.5(11) . .
O5 C11 H11 117.8 . .
N10 C11 H11 117.8 . .
N10 C12 H12A 109.5 . .
N10 C12 H12B 109.5 . .
H12A C12 H12B 109.5 . .
N10 C12 H12C 109.5 . .
H12A C12 H12C 109.5 . .
H12B C12 H12C 109.5 . .
N10 C13 H13A 109.5 . .
N10 C13 H13B 109.5 . .
H13A C13 H13B 109.5 . .
N10 C13 H13C 109.5 . .
H13A C13 H13C 109.5 . .
H13B C13 H13C 109.5 . .
N11 C14 O6 125.3(13) . .
N11 C14 H14 117.4 . .
O6 C14 H14 117.4 . .
N11 C15 H15A 109.5 . .
N11 C15 H15B 109.5 . .
H15A C15 H15B 109.5 . .
N11 C15 H15C 109.5 . .
H15A C15 H15C 109.5 . .
H15B C15 H15C 109.5 . .
N11 C16 H16A 109.5 . .
N11 C16 H16B 109.5 . .
H16A C16 H16B 109.5 . .
N11 C16 H16C 109.5 . .
H16A C16 H16C 109.5 . .
H16B C16 H16C 109.5 . .
O1 C17 N12 124.0(10) . .
O1 C17 H17 118.0 . .
N12 C17 H17 118.0 . .
N12 C18 H18A 109.5 . .
N12 C18 H18B 109.5 . .
H18A C18 H18B 109.5 . .
N12 C18 H18C 109.5 . .
H18A C18 H18C 109.5 . .
H18B C18 H18C 109.5 . .
N12 C19 H19A 109.5 . .
N12 C19 H19B 109.5 . .
H19A C19 H19B 109.5 . .
N12 C19 H19C 109.5 . .
H19A C19 H19C 109.5 . .
H19B C19 H19C 109.5 . .
N14 C20 H20A 109.5 . .
N14 C20 H20B 109.5 . .
H20A C20 H20B 109.5 . .
N14 C20 H20C 109.5 . .
H20A C20 H20C 109.5 . .
H20B C20 H20C 109.5 . .
N14 C21 H21A 109.5 . .
N14 C21 H21B 109.5 . .
H21A C21 H21B 109.5 . .
N14 C21 H21C 109.5 . .
H21A C21 H21C 109.5 . .
H21B C21 H21C 109.5 . .
O2 C22 N14 121.3(11) . .
O2 C22 H22 119.4 . .
N14 C22 H22 119.4 . .
O3 C23 N13 126.7(14) . .
O3 C23 H23 116.7 . .
N13 C23 H23 116.7 . .
N13 C24 H24A 109.5 . .
N13 C24 H24B 109.5 . .
H24A C24 H24B 109.5 . .
N13 C24 H24C 109.5 . .
H24A C24 H24C 109.5 . .
H24B C24 H24C 109.5 . .
N13 C25 H25A 109.5 . .
N13 C25 H25B 109.5 . .
H25A C25 H25B 109.5 . .
N13 C25 H25C 109.5 . .
H25A C25 H25C 109.5 . .
H25B C25 H25C 109.5 . .
O4 C26 N9 125.5(10) . .
O4 C26 H26 117.3 . .
N9 C26 H26 117.3 . .
C6 Mo1 C4 110.7(4) . .
C6 Mo1 C2 141.0(4) . .
C4 Mo1 C2 79.5(4) . .
C6 Mo1 C5 73.5(4) . .
C4 Mo1 C5 73.3(3) . .
C2 Mo1 C5 143.0(3) . .
C6 Mo1 C1 79.7(4) . .
C4 Mo1 C1 141.4(3) . .
C2 Mo1 C1 71.4(3) . .
C5 Mo1 C1 143.0(3) . .
C6 Mo1 C3 142.5(4) . .
C4 Mo1 C3 78.6(4) . .
C2 Mo1 C3 75.4(4) . .
C5 Mo1 C3 74.9(3) . .
C1 Mo1 C3 116.4(3) . .
C6 Mo1 C8 72.4(4) . .
C4 Mo1 C8 72.1(3) . .
C2 Mo1 C8 75.7(4) . .
C5 Mo1 C8 117.6(3) . .
C1 Mo1 C8 76.4(3) . .
C3 Mo1 C8 141.9(3) . .
C6 Mo1 C7 79.7(4) . .
C4 Mo1 C7 144.1(4) . .
C2 Mo1 C7 114.6(4) . .
C5 Mo1 C7 77.4(3) . .
C1 Mo1 C7 73.1(4) . .
C3 Mo1 C7 74.0(4) . .
C8 Mo1 C7 141.7(4) . .
C1 N1 Nd1 169.8(8) . .
C5 N7 Nd1 172.1(6) . 1_554
C26 N9 C9 118.1(9) . .
C26 N9 C10 124.8(10) . .
C9 N9 C10 117.1(9) . .
C11 N10 C13 121.0(9) . .
C11 N10 C12 119.3(10) . .
C13 N10 C12 119.6(10) . .
C14 N11 C16 125.4(14) . .
C14 N11 C15 119.2(13) . .
C16 N11 C15 114.3(12) . .
C17 N12 C19 119.8(10) . .
C17 N12 C18 121.1(10) . .
C19 N12 C18 119.1(10) . .
C23 N13 C24 120.3(12) . .
C23 N13 C25 120.3(12) . .
C24 N13 C25 119.1(11) . .
C22 N14 C21 121.0(10) . .
C22 N14 C20 120.9(10) . .
C21 N14 C20 118.0(10) . .
O5 Nd1 O3 143.1(3) . .
O5 Nd1 O4 82.1(3) . .
O3 Nd1 O4 74.7(3) . .
O5 Nd1 O6 77.5(2) . .
O3 Nd1 O6 121.0(3) . .
O4 Nd1 O6 73.4(2) . .
O5 Nd1 O1 75.3(2) . .
O3 Nd1 O1 137.9(3) . .
O4 Nd1 O1 143.3(2) . .
O6 Nd1 O1 73.7(2) . .
O5 Nd1 O2 107.4(3) . .
O3 Nd1 O2 77.8(3) . .
O4 Nd1 O2 143.5(3) . .
O6 Nd1 O2 142.5(3) . .
O1 Nd1 O2 72.0(3) . .
O5 Nd1 N7 142.9(2) . 1_556
O3 Nd1 N7 73.4(2) . 1_556
O4 Nd1 N7 111.3(2) . 1_556
O6 Nd1 N7 74.0(2) . 1_556
O1 Nd1 N7 74.3(2) . 1_556
O2 Nd1 N7 82.6(3) . 1_556
O5 Nd1 N1 72.4(2) . .
O3 Nd1 N1 74.3(3) . .
O4 Nd1 N1 75.9(2) . .
O6 Nd1 N1 139.3(2) . .
O1 Nd1 N1 122.4(3) . .
O2 Nd1 N1 74.0(3) . .
N7 Nd1 N1 143.3(2) 1_556 .
C17 O1 Nd1 134.9(7) . .
C22 O2 Nd1 140.9(7) . .
C23 O3 Nd1 145.5(9) . .
C26 O4 Nd1 136.0(6) . .
C11 O5 Nd1 159.4(7) . .
C14 O6 Nd1 127.3(8) . .

loop_
_geom_bond_atom_site_label_1
_geom_bond_atom_site_label_2
_geom_bond_distance
_geom_bond_site_symmetry_2
C1 N1 1.127(8) .
C1 Mo1 2.178(7) .
C2 N4 1.138(11) .
C2 Mo1 2.159(8) .
C3 N3 1.130(12) .
C3 Mo1 2.178(10) .
C4 N8 1.139(11) .
C4 Mo1 2.158(9) .
C5 N7 1.144(9) .
C5 Mo1 2.175(7) .
C6 N5 1.152(15) .
C6 Mo1 2.139(13) .
C7 N2 1.110(16) .
C7 Mo1 2.189(14) .
C8 N6 1.139(11) .
C8 Mo1 2.184(9) .
C9 N9 1.451(13) .
C9 H9A 0.9600 .
C9 H9B 0.9600 .
C9 H9C 0.9600 .
C10 N9 1.458(12) .
C10 H10A 0.9600 .
C10 H10B 0.9600 .
C10 H10C 0.9600 .
C11 O5 1.210(11) .
C11 N10 1.318(12) .
C11 H11 0.9300 .
C12 N10 1.437(13) .
C12 H12A 0.9600 .
C12 H12B 0.9600 .
C12 H12C 0.9600 .
C13 N10 1.422(17) .
C13 H13A 0.9600 .
C13 H13B 0.9600 .
C13 H13C 0.9600 .
C14 N11 1.244(13) .
C14 O6 1.282(14) .
C14 H14 0.9300 .
C15 N11 1.447(18) .
C15 H15A 0.9600 .
C15 H15B 0.9600 .
C15 H15C 0.9600 .
C16 N11 1.402(17) .
C16 H16A 0.9600 .
C16 H16B 0.9600 .
C16 H16C 0.9600 .
C17 O1 1.239(11) .
C17 N12 1.276(12) .
C17 H17 0.9300 .
C18 N12 1.441(13) .
C18 H18A 0.9600 .
C18 H18B 0.9600 .
C18 H18C 0.9600 .
C19 N12 1.429(16) .
C19 H19A 0.9600 .
C19 H19B 0.9600 .
C19 H19C 0.9600 .
C20 N14 1.461(15) .
C20 H20A 0.9600 .
C20 H20B 0.9600 .
C20 H20C 0.9600 .
C21 N14 1.454(13) .
C21 H21A 0.9600 .
C21 H21B 0.9600 .
C21 H21C 0.9600 .
C22 O2 1.239(13) .
C22 N14 1.340(12) .
C22 H22 0.9300 .
C23 O3 1.253(15) .
C23 N13 1.306(14) .
C23 H23 0.9300 .
C24 N13 1.423(16) .
C24 H24A 0.9600 .
C24 H24B 0.9600 .
C24 H24C 0.9600 .
C25 N13 1.456(15) .
C25 H25A 0.9600 .
C25 H25B 0.9600 .
C25 H25C 0.9600 .
C26 O4 1.215(11) .
C26 N9 1.319(11) .
C26 H26 0.9300 .
N1 Nd1 2.622(6) .
N7 Nd1 2.579(7) 1_554
Nd1 O5 2.356(6) .
Nd1 O3 2.397(7) .
Nd1 O4 2.398(6) .
Nd1 O6 2.414(7) .
Nd1 O1 2.417(6) .
Nd1 O2 2.444(8) .
Nd1 N7 2.579(7) 1_556

loop_
_geom_torsion_atom_site_label_1
_geom_torsion_atom_site_label_2
_geom_torsion_atom_site_label_3
_geom_torsion_atom_site_label_4
_geom_torsion
_geom_torsion_site_symmetry_1
_geom_torsion_site_symmetry_4
N5 C6 Mo1 C4 132(26) . .
N5 C6 Mo1 C2 33(27) . .
N5 C6 Mo1 C5 -164(26) . .
N5 C6 Mo1 C1 -9(26) . .
N5 C6 Mo1 C3 -130(26) . .
N5 C6 Mo1 C8 70(26) . .
N5 C6 Mo1 C7 -84(26) . .
N8 C4 Mo1 C6 9(16) . .
N8 C4 Mo1 C2 150(16) . .
N8 C4 Mo1 C5 -56(16) . .
N8 C4 Mo1 C1 108(15) . .
N8 C4 Mo1 C3 -133(16) . .
N8 C4 Mo1 C8 71(16) . .
N8 C4 Mo1 C7 -93(16) . .
N4 C2 Mo1 C6 -90(12) . .
N4 C2 Mo1 C4 160(12) . .
N4 C2 Mo1 C5 117(11) . .
N4 C2 Mo1 C1 -46(12) . .
N4 C2 Mo1 C3 79(12) . .
N4 C2 Mo1 C8 -126(12) . .
N4 C2 Mo1 C7 15(12) . .
N7 C5 Mo1 C6 101(19) . .
N7 C5 Mo1 C4 -141(19) . .
N7 C5 Mo1 C2 -96(19) . .
N7 C5 Mo1 C1 56(19) . .
N7 C5 Mo1 C3 -58(19) . .
N7 C5 Mo1 C8 161(19) . .
N7 C5 Mo1 C7 18(19) . .
N1 C1 Mo1 C6 155(36) . .
N1 C1 Mo1 C4 45(36) . .
N1 C1 Mo1 C2 2(36) . .
N1 C1 Mo1 C5 -161(36) . .
N1 C1 Mo1 C3 -61(36) . .
N1 C1 Mo1 C8 81(36) . .
N1 C1 Mo1 C7 -122(36) . .
N3 C3 Mo1 C6 -54(46) . .
N3 C3 Mo1 C4 55(46) . .
N3 C3 Mo1 C2 137(46) . .
N3 C3 Mo1 C5 -20(46) . .
N3 C3 Mo1 C1 -163(46) . .
N3 C3 Mo1 C8 95(46) . .
N3 C3 Mo1 C7 -101(46) . .
N6 C8 Mo1 C6 -75(24) . .
N6 C8 Mo1 C4 166(24) . .
N6 C8 Mo1 C2 82(24) . .
N6 C8 Mo1 C5 -135(23) . .
N6 C8 Mo1 C1 8(23) . .
N6 C8 Mo1 C3 124(23) . .
N6 C8 Mo1 C7 -30(24) . .
N2 C7 Mo1 C6 -19(64) . .
N2 C7 Mo1 C4 93(65) . .
N2 C7 Mo1 C2 -161(65) . .
N2 C7 Mo1 C5 57(65) . .
N2 C7 Mo1 C1 -101(65) . .
N2 C7 Mo1 C3 134(65) . .
N2 C7 Mo1 C8 -62(65) . .
Mo1 C1 N1 Nd1 -82(37) . .
Mo1 C5 N7 Nd1 -4(23) . 1_554
O4 C26 N9 C9 -3.1(17) . .
O4 C26 N9 C10 177.9(11) . .
O5 C11 N10 C13 4.5(15) . .
O5 C11 N10 C12 -173.1(11) . .
O6 C14 N11 C16 -176.5(14) . .
O6 C14 N11 C15 -9(2) . .
O1 C17 N12 C19 1.0(18) . .
O1 C17 N12 C18 -179.7(11) . .
O3 C23 N13 C24 5(2) . .
O3 C23 N13 C25 178.8(12) . .
O2 C22 N14 C21 176.0(11) . .
O2 C22 N14 C20 -0.5(18) . .
C1 N1 Nd1 O5 -132(4) . .
C1 N1 Nd1 O3 32(4) . .
C1 N1 Nd1 O4 -46(4) . .
C1 N1 Nd1 O6 -88(4) . .
C1 N1 Nd1 O1 169(3) . .
C1 N1 Nd1 O2 113(4) . .
C1 N1 Nd1 N7 61(4) . 1_556
N12 C17 O1 Nd1 170.2(8) . .
O5 Nd1 O1 C17 -156.1(10) . .
O3 Nd1 O1 C17 4.3(12) . .
O4 Nd1 O1 C17 150.0(9) . .
O6 Nd1 O1 C17 122.8(10) . .
O2 Nd1 O1 C17 -41.9(10) . .
N7 Nd1 O1 C17 45.3(10) 1_556 .
N1 Nd1 O1 C17 -98.6(10) . .
N14 C22 O2 Nd1 172.0(8) . .
O5 Nd1 O2 C22 -84.0(13) . .
O3 Nd1 O2 C22 58.2(12) . .
O4 Nd1 O2 C22 16.6(15) . .
O6 Nd1 O2 C22 -176.1(11) . .
O1 Nd1 O2 C22 -151.5(13) . .
N7 Nd1 O2 C22 132.7(13) 1_556 .
N1 Nd1 O2 C22 -18.8(12) . .
N13 C23 O3 Nd1 173.9(9) . .
O5 Nd1 O3 C23 45.6(16) . .
O4 Nd1 O3 C23 98.7(15) . .
O6 Nd1 O3 C23 158.0(14) . .
O1 Nd1 O3 C23 -101.8(14) . .
O2 Nd1 O3 C23 -57.1(14) . .
N7 Nd1 O3 C23 -143.0(15) 1_556 .
N1 Nd1 O3 C23 19.4(14) . .
N9 C26 O4 Nd1 -167.0(7) . .
O5 Nd1 O4 C26 106.3(10) . .
O3 Nd1 O4 C26 -44.7(10) . .
O6 Nd1 O4 C26 -174.4(11) . .
O1 Nd1 O4 C26 158.4(9) . .
O2 Nd1 O4 C26 -2.4(12) . .
N7 Nd1 O4 C26 -109.5(10) 1_556 .
N1 Nd1 O4 C26 32.6(10) . .
N10 C11 O5 Nd1 116.8(19) . .
O3 Nd1 O5 C11 -89(2) . .
O4 Nd1 O5 C11 -140(2) . .
O6 Nd1 O5 C11 145(2) . .
O1 Nd1 O5 C11 69(2) . .
O2 Nd1 O5 C11 4(2) . .
N7 Nd1 O5 C11 105(2) 1_556 .
N1 Nd1 O5 C11 -62(2) . .
N11 C14 O6 Nd1 -133.4(14) . .
O5 Nd1 O6 C14 -33.2(10) . .
O3 Nd1 O6 C14 -178.5(9) . .
O4 Nd1 O6 C14 -118.6(10) . .
O1 Nd1 O6 C14 44.9(10) . .
O2 Nd1 O6 C14 69.2(11) . .
N7 Nd1 O6 C14 122.8(10) 1_556 .
N1 Nd1 O6 C14 -76.1(10) . .
